data_1556725
loop_
_publ_author_name
'Hossain, Sakiat'
'Imai, Yukari'
'Motohashi, Yuichi'
'Chen, Zhaoheng'
'Suzuki, Daiki'
'Suzuki, Taiyo'
'Kataoka, Yuki'
'Hirata, Momoko'
'Ono, Tasuku'
'Kurashige, Wataru'
'Kawawaki, Tokuhisa'
'Yamamoto, Takahiro'
'Negishi, Yuichi'

_publ_section_title
;
 Understanding and designing one-dimensional assemblies of
 ligand-protected metal nanoclusters
;
_journal_issue 3
_journal_name_full 'Materials Horizons'
_journal_page_first 796
_journal_page_last 803
_journal_paper_doi 10.1039/C9MH01691K
_journal_volume 7
_journal_year 2020
_chemical_formula_moiety 'C88 H120 Au4 Pt2 S8, C7 H8, 0.5(C7)'
_chemical_formula_sum 'C98.5 H128 Au4 Pt2 S8'
_chemical_formula_weight 2746.53
_chemical_name_systematic Au4Pt2(SCH2PhtBu)8
_space_group_crystal_system monoclinic
_space_group_IT_number 15
_space_group_name_Hall '-C 2yc'
_space_group_name_H-M_alt 'C 1 2/c 1'
_atom_sites_solution_hydrogens geom
_atom_sites_solution_primary dual
_audit_creation_date 2018-08-09
_audit_creation_method
;
Olex2 1.2
(compiled 2017.02.23 svn.r3390 for OlexSys, GUI svn.r5320)
;
_audit_update_record
;
2019-09-27 deposited with the CCDC.	2019-12-23 downloaded from the CCDC.
;
_cell_angle_alpha 90
_cell_angle_beta 98.553(2)
_cell_angle_gamma 90
_cell_formula_units_Z 8
_cell_length_a 44.070(6)
_cell_length_b 14.7091(19)
_cell_length_c 31.214(4)
_cell_measurement_reflns_used 9896
_cell_measurement_temperature 100
_cell_measurement_theta_max 28.944
_cell_measurement_theta_min 2.516
_cell_volume 20009(5)
_computing_cell_refinement 'SAINT V8.38A (Bruker, 2016)'
_computing_data_reduction 'SAINT V8.38A (Bruker, 2016)'
_computing_molecular_graphics 'Olex2 (Dolomanov et al., 2009)'
_computing_publication_material 'Olex2 (Dolomanov et al., 2009)'
_computing_structure_refinement 'ShelXL (Sheldrick, 2015)'
_computing_structure_solution 'XT (Sheldrick, 2015)'
_diffrn_ambient_temperature 100
_diffrn_detector 'CCD area detector'
_diffrn_detector_area_resol_mean 7.9
_diffrn_detector_type 'Bruker SMART CCD 1K area detector'
_diffrn_measured_fraction_theta_full 1.000
_diffrn_measured_fraction_theta_max 0.915
_diffrn_measurement_device 'three-circle diffractometer'
_diffrn_measurement_device_type 'Bruker APEX-II CCD'
_diffrn_measurement_method '\f and \w scans'
_diffrn_radiation_monochromator graphite
_diffrn_radiation_probe x-ray
_diffrn_radiation_type MoK\a
_diffrn_radiation_wavelength 0.71073
_diffrn_reflns_av_R_equivalents 0.0314
_diffrn_reflns_av_unetI/netI 0.0467
_diffrn_reflns_Laue_measured_fraction_full 1.000
_diffrn_reflns_Laue_measured_fraction_max 0.915
_diffrn_reflns_limit_h_max 60
_diffrn_reflns_limit_h_min -55
_diffrn_reflns_limit_k_max 20
_diffrn_reflns_limit_k_min -17
_diffrn_reflns_limit_l_max 42
_diffrn_reflns_limit_l_min -38
_diffrn_reflns_number 59805
_diffrn_reflns_point_group_measured_fraction_full 1.000
_diffrn_reflns_point_group_measured_fraction_max 0.915
_diffrn_reflns_theta_full 25.242
_diffrn_reflns_theta_max 29.155
_diffrn_reflns_theta_min 1.319
_diffrn_source 'sealed X-ray tube'
_diffrn_source_target Mo
_diffrn_standards_number 0
_exptl_absorpt_coefficient_mu 8.839
_exptl_absorpt_correction_T_max 0.7458
_exptl_absorpt_correction_T_min 0.6475
_exptl_absorpt_correction_type multi-scan
_exptl_absorpt_process_details
'SADABS-2016/2 (Bruker,2016/2) was used for absorption correction. wR2(int) was 0.0602 before and 0.0376 after correction. The Ratio of minimum to maximum transmission is 0.8682. The \l/2 correction factor is Not present.'
_exptl_crystal_colour colourless
_exptl_crystal_colour_primary colourless
_exptl_crystal_density_diffrn 1.823
_exptl_crystal_description block
_exptl_crystal_F_000 10552
_exptl_crystal_recrystallization_method 'Vapor diffusion of EtOH to the toluene solution of cluster'
_exptl_crystal_size_max 0.2
_exptl_crystal_size_mid 0.15
_exptl_crystal_size_min 0.12
_refine_diff_density_max 1.448
_refine_diff_density_min -0.959
_refine_diff_density_rms 0.161
_refine_ls_extinction_method none
_refine_ls_goodness_of_fit_ref 1.015
_refine_ls_hydrogen_treatment constr
_refine_ls_matrix_type full
_refine_ls_number_parameters 1011
_refine_ls_number_reflns 24716
_refine_ls_number_restraints 85
_refine_ls_restrained_S_all 1.017
_refine_ls_R_factor_all 0.0586
_refine_ls_R_factor_gt 0.0317
_refine_ls_shift/su_max 0.007
_refine_ls_shift/su_mean 0.000
_refine_ls_structure_factor_coef Fsqd
_refine_ls_weighting_details 'w=1/[\s^2^(Fo^2^)+(0.0242P)^2^+81.5085P] where P=(Fo^2^+2Fc^2^)/3'
_refine_ls_weighting_scheme calc
_refine_ls_wR_factor_gt 0.0634
_refine_ls_wR_factor_ref 0.0720
_reflns_Friedel_coverage 0.000
_reflns_number_gt 17923
_reflns_number_total 24716
_reflns_threshold_expression 'I > 2\s(I)'
_cod_data_source_file c9mh01691k2.cif
_cod_data_source_block Au4Pt2(SCH2PhtBu)8
_cod_depositor_comments
;Adding full bibliography for 1556724--1556728.cif.

 Adding full bibliography for 1556724--1556728.cif.
;
_cod_original_cell_volume 20009(4)
_cod_original_formula_sum 'C98.50 H128 Au4 Pt2 S8'
_cod_database_code 1556725
_shelx_shelxl_version_number 2016/6
_shelx_space_group_comment
;
The symmetry employed for this shelxl refinement is uniquely defined
by the following loop, which should always be used as a source of
symmetry information in preference to the above space-group names.
They are only intended as comments.
;
_olex2_refinement_description
;
1. Fixed Uiso
 At 1.2 times of:
  All C(H) groups, All C(H,H) groups
 At 1.5 times of:
  All C(H,H,H) groups
2. Restrained distances
 C1A-C1B
 1.51 with sigma of 0.02
 C1B-C1C \\sim C1C-C1D \\sim C1D-C1E \\sim C1E-C1F \\sim C1F-C1G \\sim C1G-C1B
 with sigma of 0.02
 C1B-C1F \\sim C1B-C1D \\sim C1G-C1E \\sim C1C-C1G \\sim C1D-C1F \\sim C1C-C1E
 with sigma of 0.04
 C1A-C1G \\sim C1A-C1C
 with sigma of 0.04
3. Restrained planarity
 C1A, C1B, C1C, C1D, C1E, C1F, C1G
 with sigma of 0.1
4. Uiso/Uaniso restraints and constraints
C1A \\sim C1B \\sim C1C \\sim C1D \\sim C1E \\sim C1F \\sim C1G: within 2A with
sigma of 0.04 and sigma for terminal atoms of 0.08
Uanis(C94) \\sim Ueq, Uanis(C90) \\sim Ueq, Uanis(C92) \\sim Ueq, Uanis(C89)
\\sim Ueq, Uanis(C93) \\sim Ueq, Uanis(C95) \\sim Ueq, Uanis(C91) \\sim Ueq:
with sigma of 0.1 and sigma for terminal atoms of 0.2
Uanis(C91) \\sim Ueq, Uanis(C89) \\sim Ueq, Uanis(C92) \\sim Ueq, Uanis(C90)
\\sim Ueq, Uanis(C94) \\sim Ueq, Uanis(C95) \\sim Ueq, Uanis(C93) \\sim Ueq:
with sigma of 0.01 and sigma for terminal atoms of 0.02
Uanis(C89) = Uanis(C93)
Uanis(C90) = Uanis(C94)
Uanis(C95) = Uanis(C94) = Uanis(C95) = Uanis(C92)
5. Rigid body (RIGU) restrains
 C1A, C1B, C1C, C1D, C1E, C1F, C1G
 with sigma for 1-2 distances of 0.004 and sigma for 1-3 distances of 0.004
6. Others
 Fixed Sof: C1A(0.5) C1B(0.5) C1C(0.5) C1D(0.5) C1E(0.5) C1F(0.5) C1G(0.5)
7.a Secondary CH2 refined with riding coordinates:
 C10(H10A,H10B), C32(H32A,H32B), C38(H38A,H38B), C41(H41A,H41B), C43(H43A,
 H43B), C65(H65A,H65B), C71(H71A,H71B), C72(H72A,H72B)
7.b Aromatic/amide H refined with riding coordinates:
 C4(H4), C5(H5), C7(H7), C8(H8), C11(H11), C13(H13), C17(H17), C18(H18),
 C22(H22), C24(H24), C25(H25), C27(H27), C29(H29), C30(H30), C31(H31), C35(H35),
  C36(H36), C39(H39), C42(H42), C44(H44), C45(H45), C47(H47), C49(H49),
 C50(H50), C52(H52), C53(H53), C55(H55), C61(H61), C64(H64), C67(H67), C68(H68),
  C69(H69), C90(H90), C92(H92), C93(H93), C94(H94), C95(H95)
7.c Idealised Me refined as rotating group:
 C19(H19A,H19B,H19C), C21(H21A,H21B,H21C), C48(H48A,H48B,H48C), C51(H51A,H51B,
 H51C), C54(H54A,H54B,H54C), C58(H58A,H58B,H58C), C60(H60A,H60B,H60C), C62(H62A,
 H62B,H62C), C66(H66A,H66B,H66C), C70(H70A,H70B,H70C), C73(H73A,H73B,H73C),
 C74(H74A,H74B,H74C), C75(H75A,H75B,H75C), C77(H77A,H77B,H77C), C78(H78A,H78B,
 H78C), C79(H79A,H79B,H79C), C80(H80A,H80B,H80C), C81(H81A,H81B,H81C), C82(H82A,
 H82B,H82C), C83(H83A,H83B,H83C), C84(H84A,H84B,H84C), C85(H85A,H85B,H85C),
 C86(H86A,H86B,H86C), C88(H88A,H88B,H88C), C91(H91A,H91B,H91C)
;
_olex2_submission_special_instructions 'No special instructions were received'

loop_
_space_group_symop_operation_xyz
'x, y, z'
'-x, y, -z+1/2'
'x+1/2, y+1/2, z'
'-x+1/2, y+1/2, -z+1/2'
'-x, -y, -z'
'x, -y, z-1/2'
'-x+1/2, -y+1/2, -z'
'x+1/2, -y+1/2, z-1/2'

loop_
_atom_site_label
_atom_site_type_symbol
_atom_site_fract_x
_atom_site_fract_y
_atom_site_fract_z
_atom_site_U_iso_or_equiv
_atom_site_adp_type
_atom_site_occupancy
_atom_site_site_symmetry_order
_atom_site_calc_flag
_atom_site_refinement_flags_posn
_atom_site_refinement_flags_adp
_atom_site_refinement_flags_occupancy
Pt01 Pt 0.67282(2) 0.75553(2) 0.72300(2) 0.01694(4) Uani 1 1 d . . .
Pt02 Pt 0.61880(2) 0.75402(2) 0.57724(2) 0.01707(5) Uani 1 1 d . . .
Au3 Au 0.64024(2) 0.91067(2) 0.65203(2) 0.02101(5) Uani 1 1 d . . .
Au1 Au 0.69250(2) 0.77007(2) 0.62637(2) 0.02026(5) Uani 1 1 d . . .
Au2 Au 0.65038(2) 0.60053(2) 0.64785(2) 0.02174(5) Uani 1 1 d . . .
Au4 Au 0.60027(2) 0.73642(2) 0.67462(2) 0.02418(5) Uani 1 1 d . . .
S1 S 0.71813(3) 0.73342(8) 0.69415(4) 0.0196(3) Uani 1 1 d . . .
S2 S 0.60401(3) 0.90250(9) 0.59096(4) 0.0213(3) Uani 1 1 d . . .
S3 S 0.66532(3) 0.80838(9) 0.55998(4) 0.0213(3) Uani 1 1 d . . .
S4 S 0.63730(3) 0.60632(9) 0.57369(4) 0.0215(3) Uani 1 1 d . . .
S5 S 0.67703(3) 0.91175(9) 0.71234(4) 0.0197(3) Uani 1 1 d . . .
S6 S 0.62424(3) 0.77892(9) 0.74218(4) 0.0234(3) Uani 1 1 d . . .
S7 S 0.66334(3) 0.59927(9) 0.72191(4) 0.0218(3) Uani 1 1 d . . .
S8 S 0.57677(3) 0.69715(9) 0.60606(4) 0.0225(3) Uani 1 1 d . . .
C1 C 0.70437(12) 0.5139(3) 0.78313(16) 0.0218(11) Uani 1 1 d . . .
C2 C 0.63425(12) 0.8129(3) 0.39134(16) 0.0205(11) Uani 1 1 d . . .
C3 C 0.68669(12) 0.9772(3) 0.79470(16) 0.0215(11) Uani 1 1 d . . .
C4 C 0.56923(11) 0.9377(4) 0.44119(16) 0.0217(11) Uani 1 1 d . . .
H4 H 0.570167 0.898895 0.417898 0.026 Uiso 1 1 calc R . .
C5 C 0.66195(12) 0.7185(3) 0.89327(17) 0.0230(11) Uani 1 1 d . . .
H5 H 0.679470 0.692636 0.908806 0.028 Uiso 1 1 calc R . .
C6 C 0.73264(12) 0.9791(4) 0.86818(16) 0.0218(11) Uani 1 1 d . . .
C7 C 0.51145(12) 0.7574(3) 0.47491(18) 0.0246(12) Uani 1 1 d . . .
H7 H 0.515512 0.784301 0.449399 0.030 Uiso 1 1 calc R . .
C8 C 0.70923(12) 0.9148(3) 0.86389(16) 0.0216(11) Uani 1 1 d . . .
H8 H 0.708784 0.871525 0.885505 0.026 Uiso 1 1 calc R . .
C9 C 0.52371(12) 0.7429(3) 0.55249(16) 0.0214(11) Uani 1 1 d . . .
C10 C 0.69781(12) 0.5281(3) 0.73513(16) 0.0237(11) Uani 1 1 d . . .
H10A H 0.694584 0.469929 0.720565 0.028 Uiso 1 1 calc R . .
H10B H 0.715178 0.557656 0.725192 0.028 Uiso 1 1 calc R . .
C11 C 0.73254(12) 1.0419(4) 0.83458(17) 0.0245(12) Uani 1 1 d . . .
H11 H 0.747817 1.086010 0.836723 0.029 Uiso 1 1 calc R . .
C12 C 0.54492(12) 0.9992(4) 0.43899(16) 0.0214(11) Uani 1 1 d . . .
C13 C 0.65233(12) 0.6907(4) 0.85088(17) 0.0249(12) Uani 1 1 d . . .
H13 H 0.663564 0.646975 0.838486 0.030 Uiso 1 1 calc R . .
C14 C 0.59787(12) 0.5183(3) 0.51053(17) 0.0216(11) Uani 1 1 d . . .
C15 C 0.66361(11) 0.7629(3) 0.47455(16) 0.0199(11) Uani 1 1 d . . .
C16 C 0.76841(11) 0.7958(3) 0.74956(16) 0.0187(10) Uani 1 1 d . . .
C17 C 0.72993(12) 0.5520(4) 0.80808(17) 0.0249(12) Uani 1 1 d . . .
H17 H 0.742793 0.590129 0.795227 0.030 Uiso 1 1 calc R . .
C18 C 0.81856(12) 0.7407(3) 0.78088(17) 0.0229(11) Uani 1 1 d . . .
H18 H 0.838078 0.721543 0.777010 0.028 Uiso 1 1 calc R . .
C19 C 0.58881(13) 0.7930(4) 0.33131(17) 0.0281(13) Uani 1 1 d . . .
H19A H 0.592102 0.728838 0.328899 0.042 Uiso 1 1 calc GR . .
H19B H 0.579525 0.816547 0.303768 0.042 Uiso 1 1 calc GR . .
H19C H 0.575509 0.803958 0.352481 0.042 Uiso 1 1 calc GR . .
C20 C 0.81088(12) 0.7434(3) 0.82249(17) 0.0231(11) Uani 1 1 d . . .
C21 C 0.47142(13) 0.5610(4) 0.42522(19) 0.0321(13) Uani 1 1 d . . .
H21A H 0.492552 0.546094 0.424525 0.048 Uiso 1 1 calc GR . .
H21B H 0.459239 0.541775 0.398686 0.048 Uiso 1 1 calc GR . .
H21C H 0.464493 0.530473 0.449187 0.048 Uiso 1 1 calc GR . .
C22 C 0.59191(11) 0.9325(3) 0.47670(16) 0.0202(11) Uani 1 1 d . . .
H22 H 0.607924 0.891305 0.476740 0.024 Uiso 1 1 calc R . .
C23 C 0.61954(13) 0.8404(4) 0.34529(17) 0.0253(12) Uani 1 1 d . . .
C24 C 0.71029(12) 1.0404(3) 0.79814(17) 0.0243(12) Uani 1 1 d . . .
H24 H 0.711197 1.081964 0.775913 0.029 Uiso 1 1 calc R . .
C25 C 0.56529(12) 0.5642(3) 0.44482(17) 0.0233(11) Uani 1 1 d . . .
H25 H 0.548840 0.598687 0.431553 0.028 Uiso 1 1 calc R . .
C26 C 0.64597(12) 0.7844(3) 0.91306(17) 0.0235(11) Uani 1 1 d . . .
C27 C 0.57361(11) 0.5686(3) 0.48991(16) 0.0205(11) Uani 1 1 d . . .
H27 H 0.562621 0.605947 0.506113 0.025 Uiso 1 1 calc R . .
C28 C 0.62616(12) 0.7272(4) 0.82684(17) 0.0244(12) Uani 1 1 d . . .
C29 C 0.62294(12) 0.7436(3) 0.41440(17) 0.0220(11) Uani 1 1 d . . .
H29 H 0.605173 0.713458 0.402292 0.026 Uiso 1 1 calc R . .
C30 C 0.79777(11) 0.7660(3) 0.74499(17) 0.0204(11) Uani 1 1 d . . .
H30 H 0.803519 0.763007 0.717537 0.024 Uiso 1 1 calc R . .
C31 C 0.69146(11) 0.4423(3) 0.84787(17) 0.0218(11) Uani 1 1 d . . .
H31 H 0.678238 0.405754 0.860937 0.026 Uiso 1 1 calc R . .
C32 C 0.66256(12) 0.9768(4) 0.75524(16) 0.0233(12) Uani 1 1 d . . .
H32A H 0.657947 1.038647 0.745577 0.028 Uiso 1 1 calc R . .
H32B H 0.643875 0.949273 0.762102 0.028 Uiso 1 1 calc R . .
C33 C 0.65460(13) 0.8141(4) 0.96034(17) 0.0284(13) Uani 1 1 d . . .
C34 C 0.75706(12) 0.9864(4) 0.90790(17) 0.0233(11) Uani 1 1 d . . .
C35 C 0.56672(12) 1.0494(3) 0.51154(16) 0.0229(11) Uani 1 1 d . . .
H35 H 0.565577 1.086509 0.535380 0.027 Uiso 1 1 calc R . .
C36 C 0.68646(11) 0.9141(3) 0.82786(15) 0.0202(11) Uani 1 1 d . . .
H36 H 0.670906 0.870864 0.825913 0.024 Uiso 1 1 calc R . .
C37 C 0.71781(12) 0.4782(3) 0.87315(17) 0.0238(12) Uani 1 1 d . . .
C38 C 0.74668(11) 0.8237(3) 0.70990(16) 0.0214(11) Uani 1 1 d . . .
H38A H 0.758133 0.835262 0.686224 0.026 Uiso 1 1 calc R . .
H38B H 0.736262 0.879357 0.715805 0.026 Uiso 1 1 calc R . .
C39 C 0.78153(13) 0.7730(4) 0.82663(17) 0.0273(12) Uani 1 1 d . . .
H39 H 0.775590 0.775262 0.853977 0.033 Uiso 1 1 calc R . .
C40 C 0.58119(12) 0.5092(3) 0.41966(17) 0.0229(11) Uani 1 1 d . . .
C41 C 0.60690(12) 0.5215(4) 0.55887(17) 0.0268(12) Uani 1 1 d . . .
H41A H 0.614143 0.462141 0.569369 0.032 Uiso 1 1 calc R . .
H41B H 0.589157 0.537054 0.572419 0.032 Uiso 1 1 calc R . .
C42 C 0.50069(12) 0.6788(4) 0.55110(18) 0.0265(12) Uani 1 1 d . . .
H42 H 0.496994 0.651080 0.576609 0.032 Uiso 1 1 calc R . .
C43 C 0.67956(12) 0.7371(4) 0.51891(16) 0.0261(12) Uani 1 1 d . . .
H43A H 0.701529 0.745393 0.520361 0.031 Uiso 1 1 calc R . .
H43B H 0.675720 0.673574 0.524485 0.031 Uiso 1 1 calc R . .
C44 C 0.63740(12) 0.7180(4) 0.45510(17) 0.0242(12) Uani 1 1 d . . .
H44 H 0.629476 0.670313 0.469544 0.029 Uiso 1 1 calc R . .
C45 C 0.48296(12) 0.6550(4) 0.51198(18) 0.0289(13) Uani 1 1 d . . .
H45 H 0.467301 0.612595 0.511884 0.035 Uiso 1 1 calc R . .
C46 C 0.59099(12) 0.9881(3) 0.51228(16) 0.0194(11) Uani 1 1 d . . .
C47 C 0.67469(13) 0.8325(4) 0.45191(18) 0.0321(14) Uani 1 1 d . . .
H47 H 0.692126 0.863807 0.464393 0.039 Uiso 1 1 calc R . .
C48 C 0.84040(13) 0.7993(4) 0.89253(18) 0.0342(14) Uani 1 1 d . . .
H48A H 0.848015 0.847918 0.876569 0.051 Uiso 1 1 calc GR . .
H48B H 0.855545 0.783525 0.916765 0.051 Uiso 1 1 calc GR . .
H48C H 0.821927 0.818473 0.902764 0.051 Uiso 1 1 calc GR . .
C49 C 0.52895(11) 0.7826(3) 0.51399(16) 0.0215(11) Uani 1 1 d . . .
H49 H 0.544242 0.826218 0.514250 0.026 Uiso 1 1 calc R . .
C50 C 0.73643(12) 0.5334(4) 0.85217(17) 0.0265(12) Uani 1 1 d . . .
H50 H 0.753864 0.558842 0.868131 0.032 Uiso 1 1 calc R . .
C51 C 0.68250(15) 0.7614(4) 0.98365(18) 0.0376(15) Uani 1 1 d . . .
H51A H 0.677995 0.697483 0.982906 0.056 Uiso 1 1 calc GR . .
H51B H 0.686912 0.781276 1.013207 0.056 Uiso 1 1 calc GR . .
H51C H 0.699976 0.772509 0.969339 0.056 Uiso 1 1 calc GR . .
C52 C 0.54433(12) 1.0552(4) 0.47540(17) 0.0251(12) Uani 1 1 d . . .
H52 H 0.528529 1.097179 0.475218 0.030 Uiso 1 1 calc R . .
C53 C 0.62003(12) 0.8219(4) 0.88846(17) 0.0257(12) Uani 1 1 d . . .
H53 H 0.608965 0.866305 0.900676 0.031 Uiso 1 1 calc R . .
C54 C 0.78908(13) 0.9963(4) 0.8934(2) 0.0364(15) Uani 1 1 d . . .
H54A H 0.792172 0.947545 0.874096 0.055 Uiso 1 1 calc GR . .
H54B H 0.804681 0.994013 0.918411 0.055 Uiso 1 1 calc GR . .
H54C H 0.790214 1.053393 0.878883 0.055 Uiso 1 1 calc GR . .
C55 C 0.68486(12) 0.4600(3) 0.80434(17) 0.0243(12) Uani 1 1 d . . .
H55 H 0.667143 0.435777 0.788542 0.029 Uiso 1 1 calc R . .
C56 C 0.83349(12) 0.7156(3) 0.86270(17) 0.0224(11) Uani 1 1 d . . .
C57 C 0.48824(12) 0.6936(3) 0.47290(17) 0.0234(11) Uani 1 1 d . . .
C58 C 0.48851(12) 0.9978(4) 0.41466(19) 0.0310(13) Uani 1 1 d . . .
H58A H 0.487172 0.938568 0.427125 0.046 Uiso 1 1 calc GR . .
H58B H 0.472664 1.004449 0.390193 0.046 Uiso 1 1 calc GR . .
H58C H 0.485984 1.043357 0.435889 0.046 Uiso 1 1 calc GR . .
C59 C 0.57192(12) 0.5000(4) 0.37025(18) 0.0259(12) Uani 1 1 d . . .
C60 C 0.52283(13) 0.9388(4) 0.36463(18) 0.0370(15) Uani 1 1 d . . .
H60A H 0.542141 0.946267 0.354311 0.055 Uiso 1 1 calc GR . .
H60B H 0.506406 0.947087 0.341057 0.055 Uiso 1 1 calc GR . .
H60C H 0.521682 0.878792 0.376386 0.055 Uiso 1 1 calc GR . .
C61 C 0.61035(12) 0.7944(4) 0.84610(17) 0.0256(12) Uani 1 1 d . . .
H61 H 0.593075 0.821113 0.830319 0.031 Uiso 1 1 calc R . .
C62 C 0.75791(13) 0.9030(4) 0.93823(18) 0.0345(14) Uani 1 1 d . . .
H62A H 0.739255 0.900506 0.950630 0.052 Uiso 1 1 calc GR . .
H62B H 0.775077 0.908264 0.960944 0.052 Uiso 1 1 calc GR . .
H62C H 0.759919 0.848563 0.921941 0.052 Uiso 1 1 calc GR . .
C63 C 0.72517(13) 0.4527(4) 0.92100(18) 0.0315(13) Uani 1 1 d . . .
C64 C 0.61413(13) 0.4642(4) 0.48492(19) 0.0320(13) Uani 1 1 d . . .
H64 H 0.630836 0.430547 0.498026 0.038 Uiso 1 1 calc R . .
C65 C 0.54220(11) 0.7691(4) 0.59476(16) 0.0234(11) Uani 1 1 d . . .
H65A H 0.529861 0.762032 0.617816 0.028 Uiso 1 1 calc R . .
H65B H 0.548209 0.832393 0.593801 0.028 Uiso 1 1 calc R . .
C66 C 0.60013(13) 0.5162(4) 0.34727(19) 0.0349(14) Uani 1 1 d . . .
H66A H 0.608645 0.575052 0.355087 0.052 Uiso 1 1 calc GR . .
H66B H 0.594008 0.513501 0.316468 0.052 Uiso 1 1 calc GR . .
H66C H 0.615266 0.470300 0.355961 0.052 Uiso 1 1 calc GR . .
C67 C 0.66039(13) 0.8574(4) 0.41061(18) 0.0310(13) Uani 1 1 d . . .
H67 H 0.668534 0.904393 0.395936 0.037 Uiso 1 1 calc R . .
C68 C 0.60585(13) 0.4598(4) 0.44068(19) 0.0312(13) Uani 1 1 d . . .
H68 H 0.617033 0.422997 0.424518 0.037 Uiso 1 1 calc R . .
C69 C 0.76068(12) 0.7995(4) 0.79044(17) 0.0247(12) Uani 1 1 d . . .
H69 H 0.741288 0.819849 0.794241 0.030 Uiso 1 1 calc R . .
C70 C 0.66275(14) 0.9167(4) 0.96151(19) 0.0329(14) Uani 1 1 d . . .
H70A H 0.678256 0.927713 0.943551 0.049 Uiso 1 1 calc GR . .
H70B H 0.670295 0.934424 0.990755 0.049 Uiso 1 1 calc GR . .
H70C H 0.644745 0.951427 0.950956 0.049 Uiso 1 1 calc GR . .
C71 C 0.61525(12) 0.9838(4) 0.55151(16) 0.0232(11) Uani 1 1 d . . .
H71A H 0.618023 1.043519 0.564639 0.028 Uiso 1 1 calc R . .
H71B H 0.634595 0.965110 0.542969 0.028 Uiso 1 1 calc R . .
C72 C 0.61439(12) 0.6953(4) 0.78188(16) 0.0256(12) Uani 1 1 d . . .
H72A H 0.592301 0.687797 0.778576 0.031 Uiso 1 1 calc R . .
H72B H 0.623443 0.636905 0.776799 0.031 Uiso 1 1 calc R . .
C73 C 0.86380(12) 0.6808(4) 0.85128(19) 0.0328(14) Uani 1 1 d . . .
H73A H 0.860149 0.627636 0.833396 0.049 Uiso 1 1 calc GR . .
H73B H 0.877278 0.665642 0.877362 0.049 Uiso 1 1 calc GR . .
H73C H 0.873088 0.727080 0.835863 0.049 Uiso 1 1 calc GR . .
C74 C 0.56050(14) 0.4012(4) 0.36068(19) 0.0381(15) Uani 1 1 d . . .
H74A H 0.576676 0.359295 0.370879 0.057 Uiso 1 1 calc GR . .
H74B H 0.554590 0.393547 0.330033 0.057 Uiso 1 1 calc GR . .
H74C H 0.543164 0.389598 0.375221 0.057 Uiso 1 1 calc GR . .
C75 C 0.75148(15) 1.0733(5) 0.9332(2) 0.0486(18) Uani 1 1 d . . .
H75A H 0.750187 1.124665 0.914067 0.073 Uiso 1 1 calc GR . .
H75B H 0.768147 1.081863 0.956397 0.073 Uiso 1 1 calc GR . .
H75C H 0.732625 1.067370 0.944909 0.073 Uiso 1 1 calc GR . .
C76 C 0.52005(12) 1.0093(4) 0.39989(17) 0.0272(13) Uani 1 1 d . . .
C77 C 0.64122(14) 0.8128(4) 0.31315(18) 0.0349(14) Uani 1 1 d . . .
H77A H 0.660846 0.841172 0.321368 0.052 Uiso 1 1 calc GR . .
H77B H 0.632679 0.832105 0.284509 0.052 Uiso 1 1 calc GR . .
H77C H 0.643675 0.747950 0.313540 0.052 Uiso 1 1 calc GR . .
C78 C 0.73107(15) 0.3502(4) 0.9247(2) 0.0425(16) Uani 1 1 d . . .
H78A H 0.712549 0.317982 0.913884 0.064 Uiso 1 1 calc GR . .
H78B H 0.737496 0.334352 0.954474 0.064 Uiso 1 1 calc GR . .
H78C H 0.746850 0.333893 0.907944 0.064 Uiso 1 1 calc GR . .
C79 C 0.69778(14) 0.4773(4) 0.94380(18) 0.0360(15) Uani 1 1 d . . .
H79A H 0.694279 0.541690 0.941805 0.054 Uiso 1 1 calc GR . .
H79B H 0.702086 0.459870 0.973726 0.054 Uiso 1 1 calc GR . .
H79C H 0.679836 0.445809 0.930150 0.054 Uiso 1 1 calc GR . .
C80 C 0.62763(14) 0.7986(4) 0.98485(18) 0.0355(14) Uani 1 1 d . . .
H80A H 0.610543 0.835083 0.972210 0.053 Uiso 1 1 calc GR . .
H80B H 0.633424 0.815499 1.014654 0.053 Uiso 1 1 calc GR . .
H80C H 0.621927 0.735614 0.983126 0.053 Uiso 1 1 calc GR . .
C81 C 0.61420(13) 0.9441(4) 0.34236(18) 0.0300(13) Uani 1 1 d . . .
H81A H 0.601594 0.962318 0.363425 0.045 Uiso 1 1 calc GR . .
H81B H 0.604122 0.959523 0.313874 0.045 Uiso 1 1 calc GR . .
H81C H 0.633579 0.975007 0.347948 0.045 Uiso 1 1 calc GR . .
C82 C 0.52248(13) 1.1050(4) 0.38046(19) 0.0361(15) Uani 1 1 d . . .
H82A H 0.520335 1.150017 0.402080 0.054 Uiso 1 1 calc GR . .
H82B H 0.506510 1.112834 0.356249 0.054 Uiso 1 1 calc GR . .
H82C H 0.542104 1.111719 0.370973 0.054 Uiso 1 1 calc GR . .
C83 C 0.75397(16) 0.5021(6) 0.9435(2) 0.058(2) Uani 1 1 d . . .
H83A H 0.771409 0.484038 0.930369 0.088 Uiso 1 1 calc GR . .
H83B H 0.757394 0.486543 0.973667 0.088 Uiso 1 1 calc GR . .
H83C H 0.751086 0.566596 0.940378 0.088 Uiso 1 1 calc GR . .
C84 C 0.54656(13) 0.5652(4) 0.35261(18) 0.0338(14) Uani 1 1 d . . .
H84A H 0.528450 0.551641 0.365111 0.051 Uiso 1 1 calc GR . .
H84B H 0.542162 0.559082 0.321691 0.051 Uiso 1 1 calc GR . .
H84C H 0.552973 0.626419 0.359845 0.051 Uiso 1 1 calc GR . .
C85 C 0.81921(13) 0.6404(4) 0.88704(19) 0.0342(14) Uani 1 1 d . . .
H85A H 0.800776 0.662639 0.896345 0.051 Uiso 1 1 calc GR . .
H85B H 0.833485 0.622239 0.911841 0.051 Uiso 1 1 calc GR . .
H85C H 0.814411 0.589152 0.868211 0.051 Uiso 1 1 calc GR . .
C86 C 0.43481(13) 0.6875(4) 0.4331(2) 0.0372(15) Uani 1 1 d . . .
H86A H 0.422235 0.671166 0.406458 0.056 Uiso 1 1 calc GR . .
H86B H 0.433004 0.751572 0.438056 0.056 Uiso 1 1 calc GR . .
H86C H 0.428191 0.654453 0.456608 0.056 Uiso 1 1 calc GR . .
C87 C 0.46818(12) 0.6642(4) 0.43046(18) 0.0268(12) Uani 1 1 d . . .
C88 C 0.47774(15) 0.7114(4) 0.39070(18) 0.0384(15) Uani 1 1 d . . .
H88A H 0.498746 0.696972 0.388806 0.058 Uiso 1 1 calc GR . .
H88B H 0.475574 0.775976 0.393413 0.058 Uiso 1 1 calc GR . .
H88C H 0.464883 0.690689 0.365007 0.058 Uiso 1 1 calc GR . .
C89 C 0.5516(2) 0.5015(7) 0.7024(3) 0.0737(18) Uani 1 1 d . U .
C90 C 0.6001(2) 0.4181(6) 0.7075(3) 0.0795(14) Uani 1 1 d . U .
H90 H 0.620288 0.416167 0.702177 0.095 Uiso 1 1 calc R . .
C91 C 0.53169(19) 0.5808(6) 0.6911(3) 0.086(3) Uani 1 1 d . U .
H91A H 0.543145 0.635494 0.698562 0.129 Uiso 1 1 calc GR . .
H91B H 0.514595 0.578248 0.706915 0.129 Uiso 1 1 calc GR . .
H91C H 0.524325 0.580305 0.660617 0.129 Uiso 1 1 calc GR . .
C92 C 0.5819(2) 0.4935(6) 0.6944(3) 0.0795(14) Uani 1 1 d . U .
H92 H 0.590288 0.540283 0.679907 0.095 Uiso 1 1 calc R . .
C93 C 0.5399(2) 0.4280(6) 0.7232(3) 0.0737(18) Uani 1 1 d . U .
H93 H 0.519919 0.429483 0.729574 0.088 Uiso 1 1 calc R . .
C94 C 0.5887(2) 0.3485(7) 0.7275(3) 0.0795(14) Uani 1 1 d . U .
H94 H 0.600946 0.298587 0.736539 0.095 Uiso 1 1 calc R . .
C95 C 0.5587(2) 0.3517(7) 0.7344(3) 0.0795(14) Uani 1 1 d . U .
H95 H 0.550505 0.301796 0.747013 0.095 Uiso 1 1 calc R . .
C1A C 0.5401(4) 0.8427(11) 0.7424(5) 0.085(6) Uiso 0.5 1 d D U P
C1B C 0.5486(3) 0.9363(9) 0.7289(4) 0.064(4) Uiso 0.5 1 d D U P
C1C C 0.5371(4) 1.0047(9) 0.7497(5) 0.074(5) Uiso 0.5 1 d D U P
C1D C 0.5422(3) 1.0870(9) 0.7380(5) 0.060(4) Uiso 0.5 1 d D U P
C1E C 0.5585(4) 1.1125(10) 0.7072(5) 0.076(5) Uiso 0.5 1 d D U P
C1F C 0.5724(3) 1.0463(8) 0.6879(4) 0.042(3) Uiso 0.5 1 d D U P
C1G C 0.5659(3) 0.9613(8) 0.6981(4) 0.049(3) Uiso 0.5 1 d D U P

loop_
_atom_site_aniso_label
_atom_site_aniso_U_11
_atom_site_aniso_U_22
_atom_site_aniso_U_33
_atom_site_aniso_U_23
_atom_site_aniso_U_13
_atom_site_aniso_U_12
Pt01 0.01509(10) 0.01932(10) 0.01584(9) 0.00045(7) 0.00044(7) 0.00102(7)
Pt02 0.01365(10) 0.01973(10) 0.01699(9) -0.00041(8) -0.00045(7) 0.00096(7)
Au3 0.02470(11) 0.02139(10) 0.01624(10) -0.00071(8) 0.00072(8) 0.00255(8)
Au1 0.01512(10) 0.02552(11) 0.01952(10) -0.00388(8) 0.00052(8) -0.00143(8)
Au2 0.01772(10) 0.02228(11) 0.02347(11) 0.00143(8) -0.00271(8) 0.00054(8)
Au4 0.01632(10) 0.03525(12) 0.02043(10) 0.00387(9) 0.00093(8) 0.00112(8)
S1 0.0159(6) 0.0203(6) 0.0221(6) -0.0033(5) 0.0019(5) -0.0008(5)
S2 0.0220(6) 0.0227(7) 0.0191(7) 0.0001(5) 0.0024(5) 0.0021(5)
S3 0.0173(6) 0.0255(7) 0.0209(7) -0.0031(5) 0.0025(5) -0.0009(5)
S4 0.0166(6) 0.0219(7) 0.0246(7) -0.0014(5) -0.0017(5) 0.0011(5)
S5 0.0208(6) 0.0210(7) 0.0171(6) -0.0018(5) 0.0020(5) 0.0020(5)
S6 0.0181(7) 0.0326(7) 0.0196(7) 0.0022(6) 0.0033(5) 0.0021(5)
S7 0.0190(6) 0.0209(7) 0.0248(7) 0.0032(5) 0.0011(5) 0.0002(5)
S8 0.0153(6) 0.0269(7) 0.0248(7) 0.0028(5) 0.0010(5) 0.0015(5)
C1 0.023(3) 0.020(3) 0.022(3) 0.003(2) 0.002(2) 0.003(2)
C2 0.021(3) 0.020(3) 0.022(3) -0.005(2) 0.007(2) 0.002(2)
C3 0.022(3) 0.020(3) 0.022(3) -0.004(2) 0.004(2) 0.005(2)
C4 0.019(3) 0.027(3) 0.020(3) -0.004(2) 0.005(2) 0.002(2)
C5 0.026(3) 0.018(3) 0.026(3) 0.003(2) 0.007(2) 0.002(2)
C6 0.020(3) 0.028(3) 0.018(3) -0.003(2) 0.005(2) 0.001(2)
C7 0.019(3) 0.022(3) 0.031(3) 0.002(2) 0.000(2) -0.002(2)
C8 0.025(3) 0.021(3) 0.020(3) 0.005(2) 0.006(2) -0.002(2)
C9 0.018(3) 0.023(3) 0.021(3) 0.000(2) -0.001(2) 0.003(2)
C10 0.026(3) 0.021(3) 0.024(3) 0.000(2) 0.002(2) 0.003(2)
C11 0.023(3) 0.022(3) 0.029(3) 0.000(2) 0.005(2) -0.005(2)
C12 0.021(3) 0.027(3) 0.017(3) 0.004(2) 0.004(2) 0.001(2)
C13 0.028(3) 0.022(3) 0.027(3) -0.001(2) 0.011(2) 0.001(2)
C14 0.020(3) 0.015(3) 0.029(3) -0.002(2) 0.000(2) 0.000(2)
C15 0.016(3) 0.021(3) 0.024(3) 0.000(2) 0.006(2) 0.005(2)
C16 0.017(3) 0.016(2) 0.022(3) 0.000(2) 0.000(2) 0.0015(19)
C17 0.027(3) 0.025(3) 0.024(3) 0.002(2) 0.007(2) -0.006(2)
C18 0.018(3) 0.021(3) 0.030(3) -0.003(2) 0.004(2) 0.001(2)
C19 0.033(3) 0.032(3) 0.019(3) 0.002(2) 0.004(2) 0.003(3)
C20 0.022(3) 0.022(3) 0.024(3) -0.002(2) -0.002(2) -0.003(2)
C21 0.026(3) 0.032(3) 0.036(3) -0.006(3) 0.000(3) -0.005(2)
C22 0.018(3) 0.022(3) 0.021(3) 0.002(2) 0.006(2) 0.005(2)
C23 0.031(3) 0.024(3) 0.023(3) 0.002(2) 0.011(2) 0.001(2)
C24 0.031(3) 0.019(3) 0.023(3) 0.001(2) 0.005(2) -0.003(2)
C25 0.020(3) 0.018(3) 0.032(3) -0.004(2) 0.006(2) 0.001(2)
C26 0.028(3) 0.019(3) 0.025(3) -0.001(2) 0.010(2) -0.002(2)
C27 0.017(3) 0.021(3) 0.023(3) -0.008(2) 0.000(2) -0.001(2)
C28 0.024(3) 0.026(3) 0.025(3) 0.002(2) 0.009(2) -0.002(2)
C29 0.022(3) 0.021(3) 0.024(3) -0.001(2) 0.007(2) -0.003(2)
C30 0.020(3) 0.020(3) 0.022(3) -0.002(2) 0.006(2) 0.002(2)
C31 0.019(3) 0.018(3) 0.029(3) 0.001(2) 0.006(2) -0.004(2)
C32 0.026(3) 0.025(3) 0.018(3) -0.003(2) -0.001(2) 0.009(2)
C33 0.039(3) 0.023(3) 0.025(3) -0.002(2) 0.009(3) 0.005(2)
C34 0.019(3) 0.028(3) 0.023(3) -0.004(2) 0.004(2) 0.000(2)
C35 0.026(3) 0.020(3) 0.022(3) -0.005(2) 0.004(2) 0.001(2)
C36 0.017(3) 0.026(3) 0.018(3) -0.003(2) 0.001(2) -0.005(2)
C37 0.026(3) 0.021(3) 0.024(3) -0.003(2) 0.001(2) 0.001(2)
C38 0.020(3) 0.020(3) 0.023(3) -0.002(2) 0.000(2) -0.003(2)
C39 0.030(3) 0.036(3) 0.016(3) -0.002(2) 0.004(2) 0.005(2)
C40 0.021(3) 0.020(3) 0.028(3) -0.004(2) 0.004(2) -0.001(2)
C41 0.024(3) 0.022(3) 0.032(3) -0.001(2) -0.002(2) 0.001(2)
C42 0.025(3) 0.031(3) 0.025(3) 0.007(2) 0.008(2) -0.002(2)
C43 0.018(3) 0.036(3) 0.024(3) -0.003(2) 0.004(2) 0.004(2)
C44 0.024(3) 0.022(3) 0.026(3) -0.001(2) 0.005(2) -0.001(2)
C45 0.022(3) 0.025(3) 0.041(4) 0.005(3) 0.007(3) -0.006(2)
C46 0.023(3) 0.019(3) 0.017(3) 0.000(2) 0.002(2) -0.003(2)
C47 0.025(3) 0.040(4) 0.032(3) -0.004(3) 0.006(3) -0.009(3)
C48 0.034(3) 0.036(3) 0.028(3) -0.004(3) -0.010(3) 0.002(3)
C49 0.015(3) 0.021(3) 0.028(3) -0.002(2) 0.000(2) 0.000(2)
C50 0.026(3) 0.032(3) 0.021(3) -0.003(2) -0.001(2) -0.008(2)
C51 0.054(4) 0.036(4) 0.024(3) -0.004(3) 0.008(3) 0.004(3)
C52 0.021(3) 0.024(3) 0.032(3) -0.003(2) 0.006(2) 0.007(2)
C53 0.026(3) 0.025(3) 0.029(3) 0.004(2) 0.012(2) 0.006(2)
C54 0.024(3) 0.036(3) 0.047(4) 0.004(3) -0.001(3) -0.004(3)
C55 0.020(3) 0.022(3) 0.029(3) 0.003(2) 0.001(2) 0.001(2)
C56 0.018(3) 0.024(3) 0.025(3) 0.000(2) -0.002(2) 0.001(2)
C57 0.017(3) 0.019(3) 0.033(3) -0.001(2) 0.003(2) -0.001(2)
C58 0.023(3) 0.035(3) 0.034(3) 0.000(3) 0.003(3) 0.003(2)
C59 0.023(3) 0.027(3) 0.029(3) -0.005(2) 0.007(2) 0.001(2)
C60 0.023(3) 0.060(4) 0.026(3) -0.008(3) -0.002(2) 0.009(3)
C61 0.021(3) 0.033(3) 0.023(3) 0.005(2) 0.005(2) 0.002(2)
C62 0.023(3) 0.050(4) 0.027(3) 0.006(3) -0.005(2) -0.004(3)
C63 0.031(3) 0.040(4) 0.022(3) 0.003(3) 0.002(2) -0.004(3)
C64 0.024(3) 0.027(3) 0.044(4) -0.002(3) 0.001(3) 0.007(2)
C65 0.015(3) 0.030(3) 0.026(3) 0.001(2) 0.005(2) 0.004(2)
C66 0.035(4) 0.039(4) 0.034(3) -0.007(3) 0.017(3) 0.005(3)
C67 0.032(3) 0.034(3) 0.028(3) 0.003(3) 0.009(3) -0.013(3)
C68 0.030(3) 0.029(3) 0.035(3) -0.008(3) 0.007(3) 0.005(2)
C69 0.017(3) 0.027(3) 0.030(3) -0.004(2) 0.003(2) -0.002(2)
C70 0.039(3) 0.027(3) 0.036(3) -0.006(3) 0.014(3) -0.005(3)
C71 0.023(3) 0.027(3) 0.019(3) 0.001(2) 0.001(2) -0.002(2)
C72 0.026(3) 0.030(3) 0.022(3) 0.005(2) 0.007(2) -0.005(2)
C73 0.023(3) 0.035(3) 0.039(4) 0.006(3) -0.001(3) 0.003(2)
C74 0.043(4) 0.042(4) 0.031(3) -0.016(3) 0.012(3) -0.012(3)
C75 0.047(4) 0.054(4) 0.041(4) -0.024(3) -0.009(3) 0.021(3)
C76 0.022(3) 0.038(3) 0.022(3) 0.001(2) 0.003(2) 0.007(2)
C77 0.043(4) 0.037(3) 0.028(3) 0.006(3) 0.017(3) 0.007(3)
C78 0.046(4) 0.050(4) 0.032(4) 0.015(3) 0.008(3) 0.015(3)
C79 0.046(4) 0.040(4) 0.024(3) 0.003(3) 0.009(3) 0.008(3)
C80 0.054(4) 0.028(3) 0.028(3) -0.002(3) 0.017(3) 0.004(3)
C81 0.036(3) 0.027(3) 0.029(3) 0.001(2) 0.013(3) -0.001(3)
C82 0.024(3) 0.053(4) 0.030(3) 0.009(3) 0.001(2) 0.005(3)
C83 0.053(5) 0.102(6) 0.018(3) 0.003(4) -0.001(3) -0.026(4)
C84 0.031(3) 0.047(4) 0.024(3) -0.005(3) 0.006(2) 0.004(3)
C85 0.031(3) 0.037(3) 0.033(3) 0.007(3) -0.001(3) 0.000(3)
C86 0.028(3) 0.034(3) 0.044(4) -0.011(3) -0.013(3) 0.001(3)
C87 0.023(3) 0.028(3) 0.028(3) -0.002(2) -0.002(2) -0.005(2)
C88 0.047(4) 0.033(3) 0.031(3) -0.001(3) -0.007(3) -0.009(3)
C89 0.063(4) 0.091(4) 0.067(4) 0.005(3) 0.010(3) -0.007(3)
C90 0.071(3) 0.082(3) 0.085(3) 0.011(2) 0.011(2) -0.004(2)
C91 0.056(5) 0.078(6) 0.121(8) -0.006(6) -0.001(5) 0.007(5)
C92 0.071(3) 0.082(3) 0.085(3) 0.011(2) 0.011(2) -0.004(2)
C93 0.063(4) 0.091(4) 0.067(4) 0.005(3) 0.010(3) -0.007(3)
C94 0.071(3) 0.082(3) 0.085(3) 0.011(2) 0.011(2) -0.004(2)
C95 0.071(3) 0.082(3) 0.085(3) 0.011(2) 0.011(2) -0.004(2)

loop_
_atom_type_symbol
_atom_type_description
_atom_type_scat_dispersion_real
_atom_type_scat_dispersion_imag
_atom_type_scat_source
C C 0.0033 0.0016 'International Tables Vol C Tables 4.2.6.8 and 6.1.1.4'
H H 0.0000 0.0000 'International Tables Vol C Tables 4.2.6.8 and 6.1.1.4'
Au Au -2.0133 8.8022 'International Tables Vol C Tables 4.2.6.8 and 6.1.1.4'
Pt Pt -1.7033 8.3905 'International Tables Vol C Tables 4.2.6.8 and 6.1.1.4'
S S 0.1246 0.1234 'International Tables Vol C Tables 4.2.6.8 and 6.1.1.4'

loop_
_geom_angle_atom_site_label_1
_geom_angle_atom_site_label_2
_geom_angle_atom_site_label_3
_geom_angle
S1 Pt01 Au1 44.97(3)
S1 Pt01 S5 89.51(4)
S1 Pt01 S6 172.26(4)
S1 Pt01 S7 91.07(4)
S5 Pt01 Au1 76.48(3)
S5 Pt01 S7 170.08(4)
S6 Pt01 Au1 127.39(3)
S6 Pt01 S5 89.25(5)
S6 Pt01 S7 88.85(5)
S7 Pt01 Au1 97.03(3)
S2 Pt02 Au4 77.81(3)
S3 Pt02 Au4 126.14(3)
S3 Pt02 S2 90.04(5)
S4 Pt02 Au4 96.20(3)
S4 Pt02 S2 171.77(4)
S4 Pt02 S3 89.01(5)
S4 Pt02 S8 89.28(5)
S8 Pt02 Au4 44.84(3)
S8 Pt02 S2 90.32(5)
S8 Pt02 S3 170.50(5)
Au4 Au3 Au1 88.778(12)
S2 Au3 Au1 100.99(3)
S2 Au3 Au4 78.85(3)
S5 Au3 Au1 76.62(3)
S5 Au3 Au4 99.63(3)
S5 Au3 S2 177.25(5)
Pt01 Au1 Au3 61.549(7)
Au2 Au1 Pt01 61.266(7)
Au2 Au1 Au3 89.424(12)
S1 Au1 Pt01 45.55(3)
S1 Au1 Au3 100.89(3)
S1 Au1 Au2 81.25(3)
S3 Au1 Pt01 132.26(3)
S3 Au1 Au3 77.03(3)
S3 Au1 Au2 97.89(3)
S3 Au1 S1 177.78(5)
Au4 Au2 Au1 90.703(12)
S4 Au2 Au1 80.14(3)
S4 Au2 Au4 99.27(3)
S7 Au2 Au1 98.64(3)
S7 Au2 Au4 79.59(3)
S7 Au2 S4 178.34(5)
Au3 Au4 Pt02 61.148(6)
Au2 Au4 Pt02 61.768(7)
Au2 Au4 Au3 91.075(12)
S6 Au4 Pt02 133.31(3)
S6 Au4 Au3 78.14(3)
S6 Au4 Au2 99.75(3)
S6 Au4 S8 178.47(5)
S8 Au4 Pt02 45.42(3)
S8 Au4 Au3 100.33(3)
S8 Au4 Au2 80.36(3)
Au1 S1 Pt01 89.48(4)
C38 S1 Pt01 112.71(17)
C38 S1 Au1 107.30(17)
Au3 S2 Pt02 91.29(4)
C71 S2 Pt02 112.02(18)
C71 S2 Au3 107.38(17)
Au1 S3 Pt02 93.76(5)
C43 S3 Pt02 111.59(18)
C43 S3 Au1 107.59(17)
Au2 S4 Pt02 91.35(5)
C41 S4 Pt02 113.43(18)
C41 S4 Au2 106.97(18)
Au3 S5 Pt01 92.79(5)
C32 S5 Pt01 111.46(18)
C32 S5 Au3 108.81(16)
Au4 S6 Pt01 92.21(5)
C72 S6 Pt01 113.01(19)
C72 S6 Au4 108.25(18)
Au2 S7 Pt01 91.37(5)
C10 S7 Pt01 114.61(18)
C10 S7 Au2 107.67(17)
Au4 S8 Pt02 89.73(5)
C65 S8 Pt02 113.65(18)
C65 S8 Au4 106.11(17)
C17 C1 C10 121.6(5)
C17 C1 C55 117.7(5)
C55 C1 C10 120.6(5)
C29 C2 C23 123.0(5)
C67 C2 C23 119.3(5)
C67 C2 C29 117.7(5)
C24 C3 C32 119.8(5)
C24 C3 C36 118.5(5)
C36 C3 C32 121.6(5)
C12 C4 H4 118.9
C22 C4 H4 118.9
C22 C4 C12 122.3(5)
C13 C5 H5 119.2
C13 C5 C26 121.6(5)
C26 C5 H5 119.2
C8 C6 C11 117.2(5)
C8 C6 C34 123.5(5)
C11 C6 C34 119.2(5)
C49 C7 H7 119.0
C57 C7 H7 119.0
C57 C7 C49 122.0(5)
C6 C8 H8 119.4
C6 C8 C36 121.2(5)
C36 C8 H8 119.4
C42 C9 C49 118.5(5)
C42 C9 C65 120.3(5)
C49 C9 C65 121.2(5)
S7 C10 H10A 109.8
S7 C10 H10B 109.8
C1 C10 S7 109.5(4)
C1 C10 H10A 109.8
C1 C10 H10B 109.8
H10A C10 H10B 108.2
C6 C11 H11 119.1
C24 C11 C6 121.8(5)
C24 C11 H11 119.1
C4 C12 C52 116.5(5)
C4 C12 C76 123.9(5)
C52 C12 C76 119.6(5)
C5 C13 H13 119.6
C28 C13 C5 120.8(5)
C28 C13 H13 119.6
C27 C14 C41 121.5(5)
C27 C14 C64 117.8(5)
C64 C14 C41 120.7(5)
C44 C15 C43 121.8(5)
C47 C15 C43 120.5(5)
C47 C15 C44 117.7(5)
C30 C16 C38 119.2(5)
C69 C16 C30 118.1(5)
C69 C16 C38 122.7(5)
C1 C17 H17 119.8
C1 C17 C50 120.4(5)
C50 C17 H17 119.8
C20 C18 H18 119.2
C30 C18 H18 119.2
C30 C18 C20 121.5(5)
H19A C19 H19B 109.5
H19A C19 H19C 109.5
H19B C19 H19C 109.5
C23 C19 H19A 109.5
C23 C19 H19B 109.5
C23 C19 H19C 109.5
C18 C20 C56 122.5(5)
C39 C20 C18 117.1(5)
C39 C20 C56 120.5(5)
H21A C21 H21B 109.5
H21A C21 H21C 109.5
H21B C21 H21C 109.5
C87 C21 H21A 109.5
C87 C21 H21B 109.5
C87 C21 H21C 109.5
C4 C22 H22 119.7
C4 C22 C46 120.5(5)
C46 C22 H22 119.7
C2 C23 C81 110.7(4)
C19 C23 C2 112.3(4)
C19 C23 C77 107.7(5)
C19 C23 C81 108.2(5)
C77 C23 C2 108.8(4)
C77 C23 C81 109.0(4)
C3 C24 C11 120.3(5)
C3 C24 H24 119.8
C11 C24 H24 119.8
C27 C25 H25 119.5
C40 C25 H25 119.5
C40 C25 C27 121.1(5)
C5 C26 C33 123.7(5)
C53 C26 C5 117.3(5)
C53 C26 C33 118.9(5)
C14 C27 C25 120.8(5)
C14 C27 H27 119.6
C25 C27 H27 119.6
C13 C28 C61 118.0(5)
C13 C28 C72 122.0(5)
C61 C28 C72 120.0(5)
C2 C29 H29 119.2
C2 C29 C44 121.7(5)
C44 C29 H29 119.2
C16 C30 H30 119.6
C18 C30 C16 120.9(5)
C18 C30 H30 119.6
C37 C31 H31 119.3
C55 C31 H31 119.3
C55 C31 C37 121.3(5)
S5 C32 H32A 110.0
S5 C32 H32B 110.0
C3 C32 S5 108.7(3)
C3 C32 H32A 110.0
C3 C32 H32B 110.0
H32A C32 H32B 108.3
C26 C33 C51 112.2(4)
C26 C33 C70 108.9(4)
C51 C33 C70 108.2(5)
C80 C33 C26 109.9(5)
C80 C33 C51 108.4(5)
C80 C33 C70 109.2(5)
C6 C34 C54 109.5(4)
C6 C34 C62 113.1(4)
C6 C34 C75 109.2(4)
C62 C34 C54 108.2(4)
C75 C34 C54 107.0(5)
C75 C34 C62 109.6(5)
C46 C35 H35 119.9
C52 C35 H35 119.9
C52 C35 C46 120.2(5)
C3 C36 H36 119.6
C8 C36 C3 120.8(5)
C8 C36 H36 119.6
C31 C37 C63 119.6(5)
C50 C37 C31 116.9(5)
C50 C37 C63 123.5(5)
S1 C38 H38A 109.6
S1 C38 H38B 109.6
C16 C38 S1 110.4(3)
C16 C38 H38A 109.6
C16 C38 H38B 109.6
H38A C38 H38B 108.1
C20 C39 H39 119.3
C20 C39 C69 121.4(5)
C69 C39 H39 119.3
C25 C40 C59 122.5(5)
C25 C40 C68 117.6(5)
C68 C40 C59 119.9(5)
S4 C41 H41A 109.6
S4 C41 H41B 109.6
C14 C41 S4 110.4(4)
C14 C41 H41A 109.6
C14 C41 H41B 109.6
H41A C41 H41B 108.1
C9 C42 H42 119.6
C9 C42 C45 120.8(5)
C45 C42 H42 119.6
S3 C43 H43A 109.7
S3 C43 H43B 109.7
C15 C43 S3 109.7(4)
C15 C43 H43A 109.7
C15 C43 H43B 109.7
H43A C43 H43B 108.2
C15 C44 H44 119.6
C29 C44 C15 120.7(5)
C29 C44 H44 119.6
C42 C45 H45 119.4
C42 C45 C57 121.3(5)
C57 C45 H45 119.4
C22 C46 C35 118.8(5)
C22 C46 C71 121.8(5)
C35 C46 C71 119.4(4)
C15 C47 H47 119.2
C15 C47 C67 121.6(5)
C67 C47 H47 119.2
H48A C48 H48B 109.5
H48A C48 H48C 109.5
H48B C48 H48C 109.5
C56 C48 H48A 109.5
C56 C48 H48B 109.5
C56 C48 H48C 109.5
C7 C49 H49 119.8
C9 C49 C7 120.4(5)
C9 C49 H49 119.8
C17 C50 H50 118.9
C37 C50 C17 122.2(5)
C37 C50 H50 118.9
C33 C51 H51A 109.5
C33 C51 H51B 109.5
C33 C51 H51C 109.5
H51A C51 H51B 109.5
H51A C51 H51C 109.5
H51B C51 H51C 109.5
C12 C52 H52 119.2
C35 C52 C12 121.7(5)
C35 C52 H52 119.2
C26 C53 H53 119.3
C61 C53 C26 121.4(5)
C61 C53 H53 119.3
C34 C54 H54A 109.5
C34 C54 H54B 109.5
C34 C54 H54C 109.5
H54A C54 H54B 109.5
H54A C54 H54C 109.5
H54B C54 H54C 109.5
C1 C55 H55 119.4
C31 C55 C1 121.3(5)
C31 C55 H55 119.4
C20 C56 C48 109.0(4)
C73 C56 C20 112.5(4)
C73 C56 C48 107.9(4)
C73 C56 C85 108.3(4)
C85 C56 C20 109.5(4)
C85 C56 C48 109.6(5)
C7 C57 C45 117.1(5)
C7 C57 C87 123.8(5)
C45 C57 C87 119.2(5)
H58A C58 H58B 109.5
H58A C58 H58C 109.5
H58B C58 H58C 109.5
C76 C58 H58A 109.5
C76 C58 H58B 109.5
C76 C58 H58C 109.5
C40 C59 C66 109.8(4)
C40 C59 C74 107.8(4)
C66 C59 C74 108.5(4)
C84 C59 C40 112.3(4)
C84 C59 C66 109.5(5)
C84 C59 C74 108.8(5)
H60A C60 H60B 109.5
H60A C60 H60C 109.5
H60B C60 H60C 109.5
C76 C60 H60A 109.5
C76 C60 H60B 109.5
C76 C60 H60C 109.5
C28 C61 H61 119.5
C53 C61 C28 121.0(5)
C53 C61 H61 119.5
C34 C62 H62A 109.5
C34 C62 H62B 109.5
C34 C62 H62C 109.5
H62A C62 H62B 109.5
H62A C62 H62C 109.5
H62B C62 H62C 109.5
C37 C63 C78 108.9(5)
C37 C63 C79 109.2(5)
C37 C63 C83 111.7(5)
C78 C63 C79 109.5(5)
C78 C63 C83 108.2(5)
C79 C63 C83 109.2(5)
C14 C64 H64 119.4
C68 C64 C14 121.2(5)
C68 C64 H64 119.4
S8 C65 H65A 109.6
S8 C65 H65B 109.6
C9 C65 S8 110.3(4)
C9 C65 H65A 109.6
C9 C65 H65B 109.6
H65A C65 H65B 108.1
C59 C66 H66A 109.5
C59 C66 H66B 109.5
C59 C66 H66C 109.5
H66A C66 H66B 109.5
H66A C66 H66C 109.5
H66B C66 H66C 109.5
C2 C67 C47 120.6(5)
C2 C67 H67 119.7
C47 C67 H67 119.7
C40 C68 H68 119.3
C64 C68 C40 121.5(5)
C64 C68 H68 119.3
C16 C69 C39 121.1(5)
C16 C69 H69 119.5
C39 C69 H69 119.5
C33 C70 H70A 109.5
C33 C70 H70B 109.5
C33 C70 H70C 109.5
H70A C70 H70B 109.5
H70A C70 H70C 109.5
H70B C70 H70C 109.5
S2 C71 H71A 109.6
S2 C71 H71B 109.6
C46 C71 S2 110.1(3)
C46 C71 H71A 109.6
C46 C71 H71B 109.6
H71A C71 H71B 108.2
S6 C72 H72A 109.7
S6 C72 H72B 109.7
C28 C72 S6 109.7(4)
C28 C72 H72A 109.7
C28 C72 H72B 109.7
H72A C72 H72B 108.2
C56 C73 H73A 109.5
C56 C73 H73B 109.5
C56 C73 H73C 109.5
H73A C73 H73B 109.5
H73A C73 H73C 109.5
H73B C73 H73C 109.5
C59 C74 H74A 109.5
C59 C74 H74B 109.5
C59 C74 H74C 109.5
H74A C74 H74B 109.5
H74A C74 H74C 109.5
H74B C74 H74C 109.5
C34 C75 H75A 109.5
C34 C75 H75B 109.5
C34 C75 H75C 109.5
H75A C75 H75B 109.5
H75A C75 H75C 109.5
H75B C75 H75C 109.5
C12 C76 C58 108.9(4)
C12 C76 C60 112.7(4)
C12 C76 C82 108.7(5)
C58 C76 C82 109.6(5)
C60 C76 C58 108.3(5)
C60 C76 C82 108.5(5)
C23 C77 H77A 109.5
C23 C77 H77B 109.5
C23 C77 H77C 109.5
H77A C77 H77B 109.5
H77A C77 H77C 109.5
H77B C77 H77C 109.5
C63 C78 H78A 109.5
C63 C78 H78B 109.5
C63 C78 H78C 109.5
H78A C78 H78B 109.5
H78A C78 H78C 109.5
H78B C78 H78C 109.5
C63 C79 H79A 109.5
C63 C79 H79B 109.5
C63 C79 H79C 109.5
H79A C79 H79B 109.5
H79A C79 H79C 109.5
H79B C79 H79C 109.5
C33 C80 H80A 109.5
C33 C80 H80B 109.5
C33 C80 H80C 109.5
H80A C80 H80B 109.5
H80A C80 H80C 109.5
H80B C80 H80C 109.5
C23 C81 H81A 109.5
C23 C81 H81B 109.5
C23 C81 H81C 109.5
H81A C81 H81B 109.5
H81A C81 H81C 109.5
H81B C81 H81C 109.5
C76 C82 H82A 109.5
C76 C82 H82B 109.5
C76 C82 H82C 109.5
H82A C82 H82B 109.5
H82A C82 H82C 109.5
H82B C82 H82C 109.5
C63 C83 H83A 109.5
C63 C83 H83B 109.5
C63 C83 H83C 109.5
H83A C83 H83B 109.5
H83A C83 H83C 109.5
H83B C83 H83C 109.5
C59 C84 H84A 109.5
C59 C84 H84B 109.5
C59 C84 H84C 109.5
H84A C84 H84B 109.5
H84A C84 H84C 109.5
H84B C84 H84C 109.5
C56 C85 H85A 109.5
C56 C85 H85B 109.5
C56 C85 H85C 109.5
H85A C85 H85B 109.5
H85A C85 H85C 109.5
H85B C85 H85C 109.5
H86A C86 H86B 109.5
H86A C86 H86C 109.5
H86B C86 H86C 109.5
C87 C86 H86A 109.5
C87 C86 H86B 109.5
C87 C86 H86C 109.5
C21 C87 C57 108.6(4)
C86 C87 C21 109.5(5)
C86 C87 C57 108.9(5)
C86 C87 C88 109.0(5)
C88 C87 C21 108.7(5)
C88 C87 C57 112.1(4)
C87 C88 H88A 109.5
C87 C88 H88B 109.5
C87 C88 H88C 109.5
H88A C88 H88B 109.5
H88A C88 H88C 109.5
H88B C88 H88C 109.5
C92 C89 C91 125.2(9)
C92 C89 C93 116.4(9)
C93 C89 C91 118.4(8)
C92 C90 H90 119.7
C94 C90 H90 119.7
C94 C90 C92 120.6(10)
C89 C91 H91A 109.5
C89 C91 H91B 109.5
C89 C91 H91C 109.5
H91A C91 H91B 109.5
H91A C91 H91C 109.5
H91B C91 H91C 109.5
C89 C92 H92 118.7
C90 C92 C89 122.5(9)
C90 C92 H92 118.7
C89 C93 H93 120.4
C89 C93 C95 119.1(9)
C95 C93 H93 120.4
C90 C94 H94 120.5
C90 C94 C95 119.1(10)
C95 C94 H94 120.5
C93 C95 H95 118.9
C94 C95 C93 122.2(9)
C94 C95 H95 118.9
C1C C1B C1A 115.0(11)
C1C C1B C1G 115.6(11)
C1G C1B C1A 129.4(12)
C1D C1C C1B 118.0(12)
C1C C1D C1E 127.0(12)
C1D C1E C1F 116.7(12)
C1G C1F C1E 116.5(11)
C1F C1G C1B 125.8(11)

loop_
_geom_bond_atom_site_label_1
_geom_bond_atom_site_label_2
_geom_bond_distance
Pt01 Au1 3.2672(5)
Pt01 S1 2.3324(13)
Pt01 S5 2.3332(13)
Pt01 S6 2.3325(13)
Pt01 S7 2.3354(13)
Pt02 Au4 3.2726(5)
Pt02 S2 2.3369(13)
Pt02 S3 2.3373(13)
Pt02 S4 2.3291(13)
Pt02 S8 2.3312(13)
Au3 Au1 3.2822(4)
Au3 Au4 3.2462(4)
Au3 S2 2.3005(13)
Au3 S5 2.2945(13)
Au1 Au2 3.2381(4)
Au1 S1 2.3091(13)
Au1 S3 2.3040(13)
Au2 Au4 3.1810(4)
Au2 S4 2.3026(13)
Au2 S7 2.2972(13)
Au4 S6 2.3004(13)
Au4 S8 2.3078(13)
S1 C38 1.845(5)
S2 C71 1.836(5)
S3 C43 1.837(5)
S4 C41 1.839(5)
S5 C32 1.836(5)
S6 C72 1.843(5)
S7 C10 1.840(5)
S8 C65 1.845(5)
C1 C10 1.498(7)
C1 C17 1.389(7)
C1 C55 1.406(7)
C2 C23 1.541(7)
C2 C29 1.383(7)
C2 C67 1.382(7)
C3 C24 1.387(7)
C3 C32 1.503(7)
C3 C36 1.392(7)
C4 H4 0.9300
C4 C12 1.396(7)
C4 C22 1.380(7)
C5 H5 0.9300
C5 C13 1.390(7)
C5 C26 1.395(7)
C6 C8 1.391(7)
C6 C11 1.398(7)
C6 C34 1.520(7)
C7 H7 0.9300
C7 C49 1.393(7)
C7 C57 1.382(7)
C8 H8 0.9300
C8 C36 1.391(7)
C9 C42 1.381(7)
C9 C49 1.386(7)
C9 C65 1.494(7)
C10 H10A 0.9700
C10 H10B 0.9700
C11 H11 0.9300
C11 C24 1.387(7)
C12 C52 1.407(7)
C12 C76 1.521(7)
C13 H13 0.9300
C13 C28 1.388(7)
C14 C27 1.379(7)
C14 C41 1.503(7)
C14 C64 1.398(7)
C15 C43 1.505(7)
C15 C44 1.389(7)
C15 C47 1.374(7)
C16 C30 1.393(7)
C16 C38 1.505(7)
C16 C69 1.370(7)
C17 H17 0.9300
C17 C50 1.391(7)
C18 H18 0.9300
C18 C20 1.390(7)
C18 C30 1.388(7)
C19 H19A 0.9600
C19 H19B 0.9600
C19 H19C 0.9600
C19 C23 1.527(7)
C20 C39 1.389(7)
C20 C56 1.537(7)
C21 H21A 0.9600
C21 H21B 0.9600
C21 H21C 0.9600
C21 C87 1.536(7)
C22 H22 0.9300
C22 C46 1.384(7)
C23 C77 1.539(7)
C23 C81 1.544(7)
C24 H24 0.9300
C25 H25 0.9300
C25 C27 1.402(7)
C25 C40 1.388(7)
C26 C33 1.532(7)
C26 C53 1.393(7)
C27 H27 0.9300
C28 C61 1.395(7)
C28 C72 1.498(7)
C29 H29 0.9300
C29 C44 1.386(7)
C30 H30 0.9300
C31 H31 0.9300
C31 C37 1.406(7)
C31 C55 1.372(7)
C32 H32A 0.9700
C32 H32B 0.9700
C33 C51 1.542(8)
C33 C70 1.550(7)
C33 C80 1.523(8)
C34 C54 1.551(7)
C34 C62 1.546(7)
C34 C75 1.541(7)
C35 H35 0.9300
C35 C46 1.397(7)
C35 C52 1.387(7)
C36 H36 0.9300
C37 C50 1.386(7)
C37 C63 1.527(7)
C38 H38A 0.9700
C38 H38B 0.9700
C39 H39 0.9300
C39 C69 1.401(7)
C40 C59 1.542(7)
C40 C68 1.389(7)
C41 H41A 0.9700
C41 H41B 0.9700
C42 H42 0.9300
C42 C45 1.393(7)
C43 H43A 0.9700
C43 H43B 0.9700
C44 H44 0.9300
C45 H45 0.9300
C45 C57 1.396(7)
C46 C71 1.502(7)
C47 H47 0.9300
C47 C67 1.397(8)
C48 H48A 0.9600
C48 H48B 0.9600
C48 H48C 0.9600
C48 C56 1.547(7)
C49 H49 0.9300
C50 H50 0.9300
C51 H51A 0.9600
C51 H51B 0.9600
C51 H51C 0.9600
C52 H52 0.9300
C53 H53 0.9300
C53 C61 1.388(7)
C54 H54A 0.9600
C54 H54B 0.9600
C54 H54C 0.9600
C55 H55 0.9300
C56 C73 1.522(7)
C56 C85 1.529(7)
C57 C87 1.541(7)
C58 H58A 0.9600
C58 H58B 0.9600
C58 H58C 0.9600
C58 C76 1.538(7)
C59 C66 1.543(7)
C59 C74 1.552(7)
C59 C84 1.514(7)
C60 H60A 0.9600
C60 H60B 0.9600
C60 H60C 0.9600
C60 C76 1.530(8)
C61 H61 0.9300
C62 H62A 0.9600
C62 H62B 0.9600
C62 H62C 0.9600
C63 C78 1.531(8)
C63 C79 1.533(8)
C63 C83 1.539(8)
C64 H64 0.9300
C64 C68 1.376(8)
C65 H65A 0.9700
C65 H65B 0.9700
C66 H66A 0.9600
C66 H66B 0.9600
C66 H66C 0.9600
C67 H67 0.9300
C68 H68 0.9300
C69 H69 0.9300
C70 H70A 0.9600
C70 H70B 0.9600
C70 H70C 0.9600
C71 H71A 0.9700
C71 H71B 0.9700
C72 H72A 0.9700
C72 H72B 0.9700
C73 H73A 0.9600
C73 H73B 0.9600
C73 H73C 0.9600
C74 H74A 0.9600
C74 H74B 0.9600
C74 H74C 0.9600
C75 H75A 0.9600
C75 H75B 0.9600
C75 H75C 0.9600
C76 C82 1.543(8)
C77 H77A 0.9600
C77 H77B 0.9600
C77 H77C 0.9600
C78 H78A 0.9600
C78 H78B 0.9600
C78 H78C 0.9600
C79 H79A 0.9600
C79 H79B 0.9600
C79 H79C 0.9600
C80 H80A 0.9600
C80 H80B 0.9600
C80 H80C 0.9600
C81 H81A 0.9600
C81 H81B 0.9600
C81 H81C 0.9600
C82 H82A 0.9600
C82 H82B 0.9600
C82 H82C 0.9600
C83 H83A 0.9600
C83 H83B 0.9600
C83 H83C 0.9600
C84 H84A 0.9600
C84 H84B 0.9600
C84 H84C 0.9600
C85 H85A 0.9600
C85 H85B 0.9600
C85 H85C 0.9600
C86 H86A 0.9600
C86 H86B 0.9600
C86 H86C 0.9600
C86 C87 1.524(8)
C87 C88 1.535(8)
C88 H88A 0.9600
C88 H88B 0.9600
C88 H88C 0.9600
C89 C91 1.470(11)
C89 C92 1.400(11)
C89 C93 1.401(11)
C90 H90 0.9300
C90 C92 1.392(12)
C90 C94 1.334(11)
C91 H91A 0.9600
C91 H91B 0.9600
C91 H91C 0.9600
C92 H92 0.9300
C93 H93 0.9300
C93 C95 1.408(12)
C94 H94 0.9300
C94 C95 1.374(11)
C95 H95 0.9300
C1A C1B 1.503(15)
C1B C1C 1.339(12)
C1B C1G 1.363(12)
C1C C1D 1.295(12)
C1D C1E 1.336(12)
C1E C1F 1.339(12)
C1F C1G 1.331(11)

loop_
_geom_torsion_atom_site_label_1
_geom_torsion_atom_site_label_2
_geom_torsion_atom_site_label_3
_geom_torsion_atom_site_label_4
_geom_torsion
Pt01 S1 C38 C16 94.2(3)
Pt01 S5 C32 C3 79.0(4)
Pt01 S6 C72 C28 86.8(4)
Pt01 S7 C10 C1 88.4(4)
Pt02 S2 C71 C46 86.4(4)
Pt02 S3 C43 C15 81.4(4)
Pt02 S4 C41 C14 83.1(4)
Pt02 S8 C65 C9 88.2(4)
Au3 S2 C71 C46 -174.9(3)
Au3 S5 C32 C3 179.9(3)
Au1 S1 C38 C16 -169.0(3)
Au1 S3 C43 C15 -177.1(3)
Au2 S4 C41 C14 -177.7(3)
Au2 S7 C10 C1 -171.6(3)
Au4 S6 C72 C28 -172.6(3)
Au4 S8 C65 C9 -174.9(3)
C1 C17 C50 C37 -1.0(8)
C2 C29 C44 C15 1.4(8)
C4 C12 C52 C35 -0.1(8)
C4 C12 C76 C58 125.4(5)
C4 C12 C76 C60 5.2(7)
C4 C12 C76 C82 -115.2(6)
C4 C22 C46 C35 0.0(7)
C4 C22 C46 C71 179.7(5)
C5 C13 C28 C61 1.7(8)
C5 C13 C28 C72 -177.0(5)
C5 C26 C33 C51 -1.2(8)
C5 C26 C33 C70 118.6(6)
C5 C26 C33 C80 -121.8(6)
C5 C26 C53 C61 0.5(8)
C6 C8 C36 C3 0.8(8)
C6 C11 C24 C3 2.0(8)
C7 C57 C87 C21 122.1(6)
C7 C57 C87 C86 -118.7(6)
C7 C57 C87 C88 2.0(7)
C8 C6 C11 C24 -0.6(8)
C8 C6 C34 C54 133.9(5)
C8 C6 C34 C62 13.2(7)
C8 C6 C34 C75 -109.2(6)
C9 C42 C45 C57 1.4(8)
C10 C1 C17 C50 -176.3(5)
C10 C1 C55 C31 176.4(5)
C11 C6 C8 C36 -0.8(8)
C11 C6 C34 C54 -48.8(6)
C11 C6 C34 C62 -169.6(5)
C11 C6 C34 C75 68.1(6)
C12 C4 C22 C46 1.1(8)
C13 C5 C26 C33 176.8(5)
C13 C5 C26 C53 -0.6(8)
C13 C28 C61 C53 -1.8(8)
C13 C28 C72 S6 -103.3(5)
C14 C64 C68 C40 0.4(9)
C15 C47 C67 C2 0.7(9)
C17 C1 C10 S7 -111.6(5)
C17 C1 C55 C31 -2.6(8)
C18 C20 C39 C69 -0.4(8)
C18 C20 C56 C48 116.6(5)
C18 C20 C56 C73 -3.1(7)
C18 C20 C56 C85 -123.6(5)
C20 C18 C30 C16 0.5(8)
C20 C39 C69 C16 1.0(8)
C22 C4 C12 C52 -1.0(8)
C22 C4 C12 C76 177.9(5)
C22 C46 C71 S2 -91.1(5)
C23 C2 C29 C44 177.4(5)
C23 C2 C67 C47 -178.4(5)
C24 C3 C32 S5 83.7(5)
C24 C3 C36 C8 0.6(7)
C25 C40 C59 C66 129.0(5)
C25 C40 C59 C74 -113.0(6)
C25 C40 C59 C84 6.9(7)
C25 C40 C68 C64 0.7(8)
C26 C5 C13 C28 -0.5(8)
C26 C53 C61 C28 0.7(8)
C27 C14 C41 S4 -94.1(5)
C27 C14 C64 C68 -1.3(8)
C27 C25 C40 C59 177.6(5)
C27 C25 C40 C68 -0.9(8)
C29 C2 C23 C19 8.7(7)
C29 C2 C23 C77 -110.4(6)
C29 C2 C23 C81 129.9(5)
C29 C2 C67 C47 0.1(8)
C30 C16 C38 S1 102.9(5)
C30 C16 C69 C39 -0.8(8)
C30 C18 C20 C39 -0.3(8)
C30 C18 C20 C56 179.9(5)
C31 C37 C50 C17 -0.9(8)
C31 C37 C63 C78 63.1(7)
C31 C37 C63 C79 -56.4(7)
C31 C37 C63 C83 -177.4(5)
C32 C3 C24 C11 179.4(5)
C32 C3 C36 C8 179.2(5)
C33 C26 C53 C61 -177.0(5)
C34 C6 C8 C36 176.5(5)
C34 C6 C11 C24 -178.0(5)
C35 C46 C71 S2 88.6(5)
C36 C3 C24 C11 -2.0(8)
C36 C3 C32 S5 -94.9(5)
C37 C31 C55 C1 0.7(8)
C38 C16 C30 C18 179.3(5)
C38 C16 C69 C39 -180.0(5)
C39 C20 C56 C48 -63.2(6)
C39 C20 C56 C73 177.1(5)
C39 C20 C56 C85 56.7(6)
C40 C25 C27 C14 0.0(8)
C41 C14 C27 C25 -179.4(5)
C41 C14 C64 C68 179.2(5)
C42 C9 C49 C7 -0.4(8)
C42 C9 C65 S8 91.4(5)
C42 C45 C57 C7 -1.0(8)
C42 C45 C57 C87 179.3(5)
C43 C15 C44 C29 179.4(5)
C43 C15 C47 C67 179.6(5)
C44 C15 C43 S3 -93.6(5)
C44 C15 C47 C67 -0.5(8)
C45 C57 C87 C21 -58.3(6)
C45 C57 C87 C86 60.9(6)
C45 C57 C87 C88 -178.4(5)
C46 C35 C52 C12 1.2(8)
C47 C15 C43 S3 86.3(5)
C47 C15 C44 C29 -0.5(8)
C49 C7 C57 C45 0.0(8)
C49 C7 C57 C87 179.6(5)
C49 C9 C42 C45 -0.6(8)
C49 C9 C65 S8 -89.1(5)
C50 C37 C63 C78 -114.5(6)
C50 C37 C63 C79 125.9(6)
C50 C37 C63 C83 5.0(8)
C52 C12 C76 C58 -55.6(7)
C52 C12 C76 C60 -175.9(5)
C52 C12 C76 C82 63.8(6)
C52 C35 C46 C22 -1.1(8)
C52 C35 C46 C71 179.2(5)
C53 C26 C33 C51 176.1(5)
C53 C26 C33 C70 -64.2(6)
C53 C26 C33 C80 55.4(6)
C55 C1 C10 S7 69.4(5)
C55 C1 C17 C50 2.8(8)
C55 C31 C37 C50 1.1(8)
C55 C31 C37 C63 -176.7(5)
C56 C20 C39 C69 179.4(5)
C57 C7 C49 C9 0.8(8)
C59 C40 C68 C64 -177.8(5)
C61 C28 C72 S6 78.0(6)
C63 C37 C50 C17 176.8(5)
C64 C14 C27 C25 1.1(8)
C64 C14 C41 S4 85.4(5)
C65 C9 C42 C45 178.9(5)
C65 C9 C49 C7 -179.9(5)
C67 C2 C23 C19 -172.8(5)
C67 C2 C23 C77 68.1(6)
C67 C2 C23 C81 -51.7(6)
C67 C2 C29 C44 -1.1(8)
C68 C40 C59 C66 -52.5(7)
C68 C40 C59 C74 65.5(6)
C68 C40 C59 C84 -174.6(5)
C69 C16 C30 C18 0.0(7)
C69 C16 C38 S1 -77.9(5)
C72 C28 C61 C53 176.9(5)
C76 C12 C52 C35 -179.1(5)
C89 C93 C95 C94 3.1(14)
C90 C94 C95 C93 -3.3(15)
C91 C89 C92 C90 177.3(9)
C91 C89 C93 C95 -179.7(8)
C92 C89 C93 C95 -0.4(13)
C92 C90 C94 C95 1.0(15)
C93 C89 C92 C90 -1.9(14)
C94 C90 C92 C89 1.6(15)
C1A C1B C1C C1D -176.6(13)
C1A C1B C1G C1F 179.9(12)
C1B C1C C1D C1E -1(3)
C1C C1B C1G C1F 1(2)
C1C C1D C1E C1F -4(3)
C1D C1E C1F C1G 7(2)
C1E C1F C1G C1B -6(2)
C1G C1B C1C C1D 2.6(19)
